data_1502928
loop_
_publ_author_name
'Rohbogner, Christoph J.'
'Wirth, Stefan'
'Knochel, Paul'

_publ_section_title
;
 Phosphorodiamidate-directed metalation of N-heterocycles using Mg- and
 Zn-TMP bases.
;
_journal_issue 9
_journal_name_full 'Organic letters'
_journal_page_first 1984
_journal_page_last 1987
_journal_paper_doi 10.1021/ol100453x
_journal_volume 12
_journal_year 2010
_chemical_formula_moiety 'C22 H26 N3 O4 P'
_chemical_formula_sum 'C22 H26 N3 O4 P'
_chemical_formula_weight 427.433
_chemical_name_systematic 'Ethyl 3-{[bis(dimethylamino)phosphoryl]oxy}-2-phenylquinoline-4-carboxylate'
_space_group_IT_number 14
_symmetry_cell_setting monoclinic
_symmetry_Int_Tables_number 14
_symmetry_space_group_name_Hall '-P 2ybc'
_symmetry_space_group_name_H-M 'P 1 21/c 1'
_atom_sites_solution_hydrogens geom
_atom_sites_solution_primary direct
_atom_sites_solution_secondary difmap
_cell_angle_alpha 90.00
_cell_angle_beta 94.89(3)
_cell_angle_gamma 90.00
_cell_formula_units_Z 4
_cell_length_a 13.619(3)
_cell_length_b 11.209(2)
_cell_length_c 14.083(3)
_cell_measurement_reflns_used 8367
_cell_measurement_temperature 200(2)
_cell_measurement_theta_max 27.103
_cell_measurement_theta_min 3.134
_cell_volume 2142.0(8)
_computing_cell_refinement 'HKL Scalepack (Otwinowski & Minor 1997)'
_computing_data_collection 'Collect (Bruker AXS BV, 1997-2004)'
_computing_data_reduction 'HKL Denzo and Scalepack (Otwinowski & Minor 1997)'
_computing_molecular_graphics
;
Ortep-3 for Windows: L. J. Farrugia, J. Appl. Cryst. 1997, 30, 565
;
_computing_structure_refinement 'SHELXL-97 (Sheldrick, 1997)'
_computing_structure_solution 'SHELXS-97 (Sheldrick, 1990)'
_diffrn_ambient_temperature 200(2)
_diffrn_detector_area_resol_mean 9
_diffrn_measured_fraction_theta_full 0.995
_diffrn_measured_fraction_theta_max 0.995
_diffrn_measurement_device '95mm CCD camera on \k-goniostat'
_diffrn_measurement_device_type KappaCCD
_diffrn_measurement_method 'CCD; rotation images; thick slices'
_diffrn_radiation_collimation 0.25
_diffrn_radiation_monochromator graphite
_diffrn_radiation_probe x-ray
_diffrn_radiation_type MoK\a
_diffrn_radiation_wavelength 0.71073
_diffrn_reflns_av_R_equivalents 0.0482
_diffrn_reflns_av_sigmaI/netI 0.0533
_diffrn_reflns_limit_h_max 17
_diffrn_reflns_limit_h_min -17
_diffrn_reflns_limit_k_max 13
_diffrn_reflns_limit_k_min -14
_diffrn_reflns_limit_l_max 18
_diffrn_reflns_limit_l_min -18
_diffrn_reflns_number 15784
_diffrn_reflns_theta_full 27.10
_diffrn_reflns_theta_max 27.10
_diffrn_reflns_theta_min 3.15
_diffrn_source 'rotating anode X-ray tube'
_diffrn_source_current 55.00
_diffrn_source_power 3.025
_diffrn_source_voltage 55.00
_exptl_absorpt_coefficient_mu 0.162
_exptl_absorpt_correction_type none
_exptl_crystal_colour yellow
_exptl_crystal_density_diffrn 1.3255
_exptl_crystal_density_method 'not measured'
_exptl_crystal_description platelet
_exptl_crystal_F_000 904
_exptl_crystal_recrystallization_method 'Slow evaporation of a solution in EtOAc/heptane at rt'
_exptl_crystal_size_max 0.19
_exptl_crystal_size_mid 0.15
_exptl_crystal_size_min 0.06
_refine_diff_density_max 0.202
_refine_diff_density_min -0.425
_refine_diff_density_rms 0.046
_refine_ls_extinction_method none
_refine_ls_goodness_of_fit_ref 1.026
_refine_ls_hydrogen_treatment constr
_refine_ls_matrix_type full
_refine_ls_number_parameters 276
_refine_ls_number_reflns 4700
_refine_ls_number_restraints 0
_refine_ls_restrained_S_all 1.026
_refine_ls_R_factor_all 0.0737
_refine_ls_R_factor_gt 0.0438
_refine_ls_shift/su_max 0.000
_refine_ls_shift/su_mean 0.000
_refine_ls_structure_factor_coef Fsqd
_refine_ls_weighting_details 'calc w=1/[\s^2^(Fo^2^)+(0.0517P)^2^+0.4109P] where P=(Fo^2^+2Fc^2^)/3'
_refine_ls_weighting_scheme calc
_refine_ls_wR_factor_gt 0.1020
_refine_ls_wR_factor_ref 0.1153
_reflns_number_gt 3249
_reflns_number_total 4700
_reflns_threshold_expression >2sigma(I)
_cod_data_source_file ol100453x_si_002.cif
_cod_data_source_block 12a_(CCDC_766953)
_cod_original_cell_volume 2142.0(7)
_cod_original_sg_symbol_Hall -P2ybc
_cod_original_sg_symbol_H-M 'P 21/c'
_cod_database_code 1502928
_kl_diffrn_measurement_scan_angle phi/omega-scan
_kl_diffrn_measurement_scan_step_degree 2.0
_kl_diffrn_measurement_scan_time_per_degree 5.5
_kl_diffrn_measurement_detector_distance 30

loop_
_symmetry_equiv_pos_as_xyz
'x, y, z'
'-x, y+1/2, -z+1/2'
'-x, -y, -z'
'x, -y-1/2, z-1/2'

loop_
_atom_site_label
_atom_site_type_symbol
_atom_site_fract_x
_atom_site_fract_y
_atom_site_fract_z
_atom_site_U_iso_or_equiv
_atom_site_adp_type
_atom_site_occupancy
_atom_site_symmetry_multiplicity
_atom_site_calc_flag
_atom_site_refinement_flags
P1 P 0.77021(3) 0.68740(4) 0.13503(3) 0.02976(15) Uani 1 1 d .
O1 O 0.72397(8) 0.55480(10) 0.14881(8) 0.0296(3) Uani 1 1 d .
O2 O 0.84722(9) 0.71198(11) 0.21135(9) 0.0395(3) Uani 1 1 d .
O3 O 0.90914(9) 0.41379(12) 0.17217(9) 0.0413(3) Uani 1 1 d .
O4 O 0.96933(8) 0.49998(11) 0.30933(9) 0.0361(3) Uani 1 1 d .
N1 N 0.61715(11) 0.47787(14) 0.36886(10) 0.0342(4) Uani 1 1 d .
N2 N 0.68200(11) 0.78499(14) 0.13212(11) 0.0379(4) Uani 1 1 d .
N3 N 0.79618(11) 0.67520(14) 0.02414(11) 0.0372(4) Uani 1 1 d .
C1 C 0.62731(13) 0.51466(15) 0.28122(12) 0.0306(4) Uani 1 1 d .
C2 C 0.71926(12) 0.50945(15) 0.24027(12) 0.0286(4) Uani 1 1 d .
C3 C 0.80019(12) 0.46132(15) 0.29081(12) 0.0294(4) Uani 1 1 d .
C4 C 0.78893(13) 0.41332(15) 0.38314(12) 0.0316(4) Uani 1 1 d .
C5 C 0.86469(15) 0.35122(17) 0.43863(14) 0.0394(5) Uani 1 1 d .
H5 H 0.9276 0.3416 0.4152 0.047 Uiso 1 1 calc R
C6 C 0.84734(16) 0.30529(19) 0.52550(14) 0.0480(5) Uani 1 1 d .
H6 H 0.8979 0.2623 0.5615 0.058 Uiso 1 1 calc R
C7 C 0.75540(17) 0.3210(2) 0.56212(14) 0.0492(6) Uani 1 1 d .
H7 H 0.7447 0.2897 0.6230 0.059 Uiso 1 1 calc R
C8 C 0.68163(15) 0.38074(19) 0.51107(13) 0.0433(5) Uani 1 1 d .
H8 H 0.6201 0.3918 0.5370 0.052 Uiso 1 1 calc R
C9 C 0.69588(13) 0.42653(16) 0.41968(12) 0.0340(4) Uani 1 1 d .
C10 C 0.53573(12) 0.55947(16) 0.22715(13) 0.0319(4) Uani 1 1 d .
C11 C 0.50106(13) 0.50697(17) 0.14140(13) 0.0369(4) Uani 1 1 d .
H11 H 0.5391 0.4473 0.1137 0.044 Uiso 1 1 calc R
C12 C 0.41093(13) 0.54150(19) 0.09604(14) 0.0418(5) Uani 1 1 d .
H12 H 0.3866 0.5038 0.0384 0.050 Uiso 1 1 calc R
C13 C 0.35681(14) 0.63058(19) 0.13470(15) 0.0434(5) Uani 1 1 d .
H13 H 0.2956 0.6548 0.1033 0.052 Uiso 1 1 calc R
C14 C 0.39155(14) 0.68417(18) 0.21869(15) 0.0424(5) Uani 1 1 d .
H14 H 0.3546 0.7465 0.2444 0.051 Uiso 1 1 calc R
C15 C 0.47996(13) 0.64823(17) 0.26630(14) 0.0375(4) Uani 1 1 d .
H15 H 0.5024 0.6840 0.3254 0.045 Uiso 1 1 calc R
C16 C 0.89792(13) 0.45626(16) 0.24934(13) 0.0311(4) Uani 1 1 d .
C17 C 1.06845(13) 0.49904(18) 0.27701(15) 0.0428(5) Uani 1 1 d .
H17A H 1.0774 0.4263 0.2389 0.051 Uiso 1 1 calc R
H17B H 1.1178 0.4976 0.3329 0.051 Uiso 1 1 calc R
C18 C 1.08426(16) 0.6073(2) 0.21776(16) 0.0499(5) Uani 1 1 d .
H18A H 1.1527 0.6091 0.2012 0.075 Uiso 1 1 calc R
H18B H 1.0706 0.6792 0.2540 0.075 Uiso 1 1 calc R
H18C H 1.0398 0.6044 0.1593 0.075 Uiso 1 1 calc R
C19 C 0.59850(14) 0.78459(19) 0.05919(16) 0.0476(5) Uani 1 1 d .
H19A H 0.6088 0.7230 0.0116 0.071 Uiso 1 1 calc R
H19B H 0.5933 0.8628 0.0281 0.071 Uiso 1 1 calc R
H19C H 0.5376 0.7677 0.0891 0.071 Uiso 1 1 calc R
C20 C 0.67339(17) 0.8689(2) 0.20978(16) 0.0538(6) Uani 1 1 d .
H20A H 0.7300 0.8598 0.2570 0.081 Uiso 1 1 calc R
H20B H 0.6125 0.8530 0.2399 0.081 Uiso 1 1 calc R
H20C H 0.6718 0.9505 0.1847 0.081 Uiso 1 1 calc R
C21 C 0.84367(16) 0.56973(19) -0.01168(14) 0.0473(5) Uani 1 1 d .
H21A H 0.8242 0.4992 0.0233 0.071 Uiso 1 1 calc R
H21B H 0.9154 0.5793 -0.0027 0.071 Uiso 1 1 calc R
H21C H 0.8234 0.5598 -0.0797 0.071 Uiso 1 1 calc R
C22 C 0.82347(18) 0.7855(2) -0.02412(16) 0.0578(6) Uani 1 1 d .
H22A H 0.7882 0.8533 0.0010 0.087 Uiso 1 1 calc R
H22B H 0.8057 0.7782 -0.0928 0.087 Uiso 1 1 calc R
H22C H 0.8947 0.7985 -0.0126 0.087 Uiso 1 1 calc R

loop_
_atom_site_aniso_label
_atom_site_aniso_U_11
_atom_site_aniso_U_22
_atom_site_aniso_U_33
_atom_site_aniso_U_23
_atom_site_aniso_U_13
_atom_site_aniso_U_12
P1 0.0321(3) 0.0262(3) 0.0314(3) 0.00252(19) 0.00467(19) 0.00033(19)
O1 0.0348(6) 0.0274(6) 0.0267(6) 0.0029(5) 0.0032(5) -0.0014(5)
O2 0.0401(7) 0.0343(7) 0.0431(8) 0.0014(6) -0.0032(6) -0.0048(6)
O3 0.0437(8) 0.0430(8) 0.0372(8) -0.0075(6) 0.0037(6) 0.0048(6)
O4 0.0333(7) 0.0380(8) 0.0364(7) -0.0009(6) 0.0002(5) -0.0020(6)
N1 0.0405(9) 0.0330(8) 0.0298(8) -0.0009(7) 0.0064(7) -0.0038(7)
N2 0.0397(9) 0.0317(9) 0.0422(9) -0.0015(7) 0.0029(7) 0.0072(7)
N3 0.0461(9) 0.0340(9) 0.0331(9) 0.0052(7) 0.0121(7) 0.0019(7)
C1 0.0359(10) 0.0248(9) 0.0315(10) -0.0014(7) 0.0051(7) -0.0025(7)
C2 0.0364(10) 0.0229(9) 0.0266(9) 0.0005(7) 0.0033(7) -0.0030(7)
C3 0.0352(10) 0.0234(9) 0.0296(10) -0.0020(7) 0.0019(7) -0.0024(7)
C4 0.0415(10) 0.0257(9) 0.0272(9) -0.0009(7) 0.0010(8) -0.0041(8)
C5 0.0452(11) 0.0370(11) 0.0352(11) 0.0027(9) -0.0013(8) -0.0010(9)
C6 0.0595(14) 0.0469(13) 0.0360(12) 0.0095(9) -0.0058(10) -0.0008(10)
C7 0.0654(14) 0.0536(14) 0.0284(11) 0.0088(9) 0.0021(10) -0.0096(11)
C8 0.0537(12) 0.0464(12) 0.0304(10) -0.0004(9) 0.0082(9) -0.0083(10)
C9 0.0430(11) 0.0315(10) 0.0278(10) -0.0017(8) 0.0036(8) -0.0057(8)
C10 0.0309(9) 0.0314(10) 0.0342(10) 0.0039(8) 0.0070(7) -0.0032(8)
C11 0.0357(10) 0.0375(11) 0.0384(11) 0.0008(9) 0.0077(8) -0.0003(8)
C12 0.0388(11) 0.0466(12) 0.0396(11) 0.0063(10) 0.0014(9) -0.0070(9)
C13 0.0318(10) 0.0463(12) 0.0526(13) 0.0143(10) 0.0071(9) 0.0005(9)
C14 0.0390(11) 0.0368(11) 0.0536(13) 0.0079(10) 0.0169(9) 0.0061(9)
C15 0.0380(11) 0.0361(10) 0.0395(11) 0.0013(9) 0.0108(8) -0.0005(8)
C16 0.0368(10) 0.0245(9) 0.0315(10) 0.0029(8) -0.0007(8) 0.0017(8)
C17 0.0295(10) 0.0463(12) 0.0523(12) -0.0029(10) 0.0023(8) 0.0022(9)
C18 0.0461(12) 0.0486(13) 0.0564(14) -0.0005(11) 0.0127(10) -0.0063(10)
C19 0.0390(11) 0.0427(12) 0.0601(14) 0.0113(10) -0.0019(10) 0.0050(9)
C20 0.0613(14) 0.0416(12) 0.0605(15) -0.0106(11) 0.0160(11) 0.0087(11)
C21 0.0564(13) 0.0505(13) 0.0366(11) 0.0008(10) 0.0124(9) 0.0115(10)
C22 0.0771(16) 0.0503(14) 0.0484(14) 0.0132(11) 0.0201(12) -0.0065(12)

loop_
_atom_type_symbol
_atom_type_description
_atom_type_scat_dispersion_real
_atom_type_scat_dispersion_imag
_atom_type_scat_source
C C 0.0033 0.0016 'International Tables Vol C Tables 4.2.6.8 and 6.1.1.4'
H H 0.0000 0.0000 'International Tables Vol C Tables 4.2.6.8 and 6.1.1.4'
N N 0.0061 0.0033 'International Tables Vol C Tables 4.2.6.8 and 6.1.1.4'
O O 0.0106 0.0060 'International Tables Vol C Tables 4.2.6.8 and 6.1.1.4'
P P 0.1023 0.0942 'International Tables Vol C Tables 4.2.6.8 and 6.1.1.4'

loop_
_exptl_crystal_face_index_h
_exptl_crystal_face_index_k
_exptl_crystal_face_index_l
_exptl_crystal_face_perp_dist
0 1 1 0.074000
-1 -10 -13 0.073000
2 -3 5 0.088000
-3 4 -5 0.102000
1 0 0 0.037000
-1 0 0 0.023000
2 3 -7 0.118000
-2 -3 6 0.090000

loop_
_geom_angle_atom_site_label_1
_geom_angle_atom_site_label_2
_geom_angle_atom_site_label_3
_geom_angle
O2 P1 N2 112.00(8)
O2 P1 O1 110.11(7)
N2 P1 O1 108.95(8)
O2 P1 N3 121.15(8)
N2 P1 N3 104.61(8)
O1 P1 N3 98.88(7)
C2 O1 P1 119.44(10)
C16 O4 C17 116.46(15)
C1 N1 C9 118.81(15)
C20 N2 C19 114.91(16)
C20 N2 P1 121.60(14)
C19 N2 P1 122.96(13)
C21 N3 C22 112.58(16)
C21 N3 P1 122.44(13)
C22 N3 P1 116.97(14)
N1 C1 C2 122.14(16)
N1 C1 C10 115.64(15)
C2 C1 C10 122.21(15)
C3 C2 O1 121.73(15)
C3 C2 C1 120.12(15)
O1 C2 C1 118.14(14)
C2 C3 C4 118.51(16)
C2 C3 C16 120.92(15)
C4 C3 C16 120.56(15)
C9 C4 C5 118.78(16)
C9 C4 C3 117.43(16)
C5 C4 C3 123.77(17)
C6 C5 C4 120.24(19)
C6 C5 H5 119.9
C4 C5 H5 119.9
C5 C6 C7 120.59(19)
C5 C6 H6 119.7
C7 C6 H6 119.7
C8 C7 C6 120.58(19)
C8 C7 H7 119.7
C6 C7 H7 119.7
C7 C8 C9 120.46(19)
C7 C8 H8 119.8
C9 C8 H8 119.8
N1 C9 C8 117.88(17)
N1 C9 C4 122.77(16)
C8 C9 C4 119.31(17)
C11 C10 C15 119.34(17)
C11 C10 C1 120.55(16)
C15 C10 C1 119.91(16)
C10 C11 C12 120.20(18)
C10 C11 H11 119.9
C12 C11 H11 119.9
C13 C12 C11 120.04(19)
C13 C12 H12 120.0
C11 C12 H12 120.0
C14 C13 C12 119.97(18)
C14 C13 H13 120.0
C12 C13 H13 120.0
C13 C14 C15 120.67(19)
C13 C14 H14 119.7
C15 C14 H14 119.7
C14 C15 C10 119.74(18)
C14 C15 H15 120.1
C10 C15 H15 120.1
O3 C16 O4 125.20(17)
O3 C16 C3 123.36(16)
O4 C16 C3 111.39(15)
O4 C17 C18 110.37(16)
O4 C17 H17A 109.6
C18 C17 H17A 109.6
O4 C17 H17B 109.6
C18 C17 H17B 109.6
H17A C17 H17B 108.1
C17 C18 H18A 109.5
C17 C18 H18B 109.5
H18A C18 H18B 109.5
C17 C18 H18C 109.5
H18A C18 H18C 109.5
H18B C18 H18C 109.5
N2 C19 H19A 109.5
N2 C19 H19B 109.5
H19A C19 H19B 109.5
N2 C19 H19C 109.5
H19A C19 H19C 109.5
H19B C19 H19C 109.5
N2 C20 H20A 109.5
N2 C20 H20B 109.5
H20A C20 H20B 109.5
N2 C20 H20C 109.5
H20A C20 H20C 109.5
H20B C20 H20C 109.5
N3 C21 H21A 109.5
N3 C21 H21B 109.5
H21A C21 H21B 109.5
N3 C21 H21C 109.5
H21A C21 H21C 109.5
H21B C21 H21C 109.5
N3 C22 H22A 109.5
N3 C22 H22B 109.5
H22A C22 H22B 109.5
N3 C22 H22C 109.5
H22A C22 H22C 109.5
H22B C22 H22C 109.5

loop_
_geom_bond_atom_site_label_1
_geom_bond_atom_site_label_2
_geom_bond_distance
P1 O2 1.4625(14)
P1 N2 1.6226(15)
P1 O1 1.6323(12)
P1 N3 1.6360(16)
O1 C2 1.391(2)
O3 C16 1.208(2)
O4 C16 1.326(2)
O4 C17 1.461(2)
N1 C1 1.320(2)
N1 C9 1.365(2)
N2 C20 1.455(3)
N2 C19 1.466(2)
N3 C21 1.458(2)
N3 C22 1.474(3)
C1 C2 1.424(2)
C1 C10 1.492(2)
C2 C3 1.371(2)
C3 C4 1.427(2)
C3 C16 1.500(3)
C4 C9 1.416(3)
C4 C5 1.422(3)
C5 C6 1.366(3)
C5 H5 0.9500
C6 C7 1.405(3)
C6 H6 0.9500
C7 C8 1.361(3)
C7 H7 0.9500
C8 C9 1.414(3)
C8 H8 0.9500
C10 C11 1.389(3)
C10 C15 1.394(3)
C11 C12 1.389(3)
C11 H11 0.9500
C12 C13 1.380(3)
C12 H12 0.9500
C13 C14 1.374(3)
C13 H13 0.9500
C14 C15 1.387(3)
C14 H14 0.9500
C15 H15 0.9500
C17 C18 1.499(3)
C17 H17A 0.9900
C17 H17B 0.9900
C18 H18A 0.9800
C18 H18B 0.9800
C18 H18C 0.9800
C19 H19A 0.9800
C19 H19B 0.9800
C19 H19C 0.9800
C20 H20A 0.9800
C20 H20B 0.9800
C20 H20C 0.9800
C21 H21A 0.9800
C21 H21B 0.9800
C21 H21C 0.9800
C22 H22A 0.9800
C22 H22B 0.9800
C22 H22C 0.9800

loop_
_geom_torsion_atom_site_label_1
_geom_torsion_atom_site_label_2
_geom_torsion_atom_site_label_3
_geom_torsion_atom_site_label_4
_geom_torsion
O2 P1 O1 C2 31.97(14)
N2 P1 O1 C2 -91.22(13)
N3 P1 O1 C2 159.91(12)
O2 P1 N2 C20 -12.27(19)
O1 P1 N2 C20 109.79(16)
N3 P1 N2 C20 -145.25(16)
O2 P1 N2 C19 176.56(14)
O1 P1 N2 C19 -61.38(16)
N3 P1 N2 C19 43.58(17)
O2 P1 N3 C21 75.41(17)
N2 P1 N3 C21 -157.02(15)
O1 P1 N3 C21 -44.67(16)
O2 P1 N3 C22 -71.10(17)
N2 P1 N3 C22 56.47(17)
O1 P1 N3 C22 168.82(15)
C9 N1 C1 C2 -4.1(3)
C9 N1 C1 C10 174.60(15)
P1 O1 C2 C3 -79.13(18)
P1 O1 C2 C1 100.54(15)
N1 C1 C2 C3 2.3(3)
C10 C1 C2 C3 -176.30(16)
N1 C1 C2 O1 -177.38(15)
C10 C1 C2 O1 4.0(2)
O1 C2 C3 C4 -178.15(14)
C1 C2 C3 C4 2.2(2)
O1 C2 C3 C16 0.3(2)
C1 C2 C3 C16 -179.32(15)
C2 C3 C4 C9 -4.6(2)
C16 C3 C4 C9 176.93(16)
C2 C3 C4 C5 173.90(17)
C16 C3 C4 C5 -4.6(3)
C9 C4 C5 C6 0.1(3)
C3 C4 C5 C6 -178.36(18)
C4 C5 C6 C7 -1.4(3)
C5 C6 C7 C8 1.0(3)
C6 C7 C8 C9 0.9(3)
C1 N1 C9 C8 -175.97(16)
C1 N1 C9 C4 1.4(3)
C7 C8 C9 N1 175.26(18)
C7 C8 C9 C4 -2.2(3)
C5 C4 C9 N1 -175.64(17)
C3 C4 C9 N1 2.9(3)
C5 C4 C9 C8 1.7(3)
C3 C4 C9 C8 -179.72(16)
N1 C1 C10 C11 -121.49(19)
C2 C1 C10 C11 57.2(2)
N1 C1 C10 C15 53.3(2)
C2 C1 C10 C15 -128.01(19)
C15 C10 C11 C12 -1.0(3)
C1 C10 C11 C12 173.86(16)
C10 C11 C12 C13 1.8(3)
C11 C12 C13 C14 -0.8(3)
C12 C13 C14 C15 -1.2(3)
C13 C14 C15 C10 2.0(3)
C11 C10 C15 C14 -0.9(3)
C1 C10 C15 C14 -175.81(16)
C17 O4 C16 O3 1.9(3)
C17 O4 C16 C3 179.59(14)
C2 C3 C16 O3 -52.4(3)
C4 C3 C16 O3 126.02(19)
C2 C3 C16 O4 129.80(17)
C4 C3 C16 O4 -51.7(2)
C16 O4 C17 C18 84.7(2)
